data_7205766
loop_
_publ_author_name
'Lemmerer, Andreas'

_publ_section_title
;
 Steric effects in hydrogen bonded columns of salts of benzoic acid and
 1-adamantanecarboxylic acid with the cyclic amines CnH2n+1NH2, n = 5,
 6, 7, 8 and 12
;
_journal_issue 8
_journal_name_full CrystEngComm
_journal_page_first 2849
_journal_paper_doi 10.1039/c0ce00749h
_journal_volume 13
_journal_year 2011
_chemical_absolute_configuration unk
_chemical_formula_moiety 'C12 H26 N, C7 H5 O2'
_chemical_formula_sum 'C19 H31 N O2'
_chemical_formula_weight 305.45
_chemical_name_systematic
;
(cyclododecylammonium).(benzoate)
;
_space_group_IT_number 4
_symmetry_cell_setting monoclinic
_symmetry_space_group_name_Hall 'P 2yb'
_symmetry_space_group_name_H-M 'P 1 21 1'
_atom_sites_solution_hydrogens geom
_atom_sites_solution_primary direct
_atom_sites_solution_secondary difmap
_audit_conform_dict_location ftp://ftp.iucr.org/pub/cif_core.dic
_audit_conform_dict_name cif_core.dic
_audit_conform_dict_version 2.3
_audit_creation_date 2010-10-13T13:27:05-00:00
_audit_creation_method 'WinGX routine CIF_UPDATE'
_cell_angle_alpha 90
_cell_angle_beta 90.432(2)
_cell_angle_gamma 90
_cell_formula_units_Z 4
_cell_length_a 6.2730(5)
_cell_length_b 27.265(2)
_cell_length_c 10.4419(8)
_cell_measurement_reflns_used 5780
_cell_measurement_temperature 173(2)
_cell_measurement_theta_max 27.51
_cell_measurement_theta_min 2.46
_cell_volume 1785.9(2)
_computing_cell_refinement 'SAINT-Plus (Bruker, 2004)'
_computing_data_collection 'APEX2 (Bruker, 2005)'
_computing_data_reduction 'SAINT-Plus and XPREP (Bruker 2004)'
_computing_molecular_graphics
;
Ortep-3 for Windows (Farrugia, 1997) and DIAMOND (Brandenburg, 1999)
;
_computing_publication_material
;
WinGX publication routines (Farrugia, 1999) and PLATON (Spek, 2002)
;
_computing_structure_refinement 'SHELXL-97 (Sheldrick, 2008)'
_computing_structure_solution 'SHELXS-97 (Sheldrick, 2008)'
_diffrn_ambient_temperature 173(2)
_diffrn_measured_fraction_theta_full 0.983
_diffrn_measured_fraction_theta_max 0.983
_diffrn_measurement_device_type 'Bruker APEX II CCD area detector'
_diffrn_measurement_method '\w scans'
_diffrn_radiation_monochromator graphite
_diffrn_radiation_type MoK\a
_diffrn_radiation_wavelength 0.71073
_diffrn_reflns_av_R_equivalents 0.1059
_diffrn_reflns_av_unetI/netI 0.062
_diffrn_reflns_limit_h_max 8
_diffrn_reflns_limit_h_min -8
_diffrn_reflns_limit_k_max 28
_diffrn_reflns_limit_k_min -36
_diffrn_reflns_limit_l_max 11
_diffrn_reflns_limit_l_min -13
_diffrn_reflns_number 18921
_diffrn_reflns_theta_full 27.99
_diffrn_reflns_theta_max 27.99
_diffrn_reflns_theta_min 1.95
_diffrn_standards_number 0
_exptl_absorpt_coefficient_mu 0.072
_exptl_absorpt_correction_T_max 0.9935
_exptl_absorpt_correction_T_min 0.965
_exptl_absorpt_correction_type integration
_exptl_absorpt_process_details 'Bruker XPREP (Bruker, 2004)'
_exptl_crystal_colour colourless
_exptl_crystal_density_diffrn 1.136
_exptl_crystal_density_method 'not measured'
_exptl_crystal_description needle
_exptl_crystal_F_000 672
_exptl_crystal_size_max 0.57
_exptl_crystal_size_mid 0.1
_exptl_crystal_size_min 0.1
_refine_diff_density_max 0.51
_refine_diff_density_min -0.236
_refine_diff_density_rms 0.072
_refine_ls_abs_structure_details 'Flack H D (1983), Acta Cryst. A39, 876-881; Friedel Pairs 2084'
_refine_ls_abs_structure_Flack 10(10)
_refine_ls_extinction_method none
_refine_ls_goodness_of_fit_ref 1.011
_refine_ls_hydrogen_treatment constr
_refine_ls_matrix_type full
_refine_ls_number_parameters 399
_refine_ls_number_reflns 4330
_refine_ls_number_restraints 1
_refine_ls_restrained_S_all 1.011
_refine_ls_R_factor_all 0.0642
_refine_ls_R_factor_gt 0.0559
_refine_ls_shift/su_max 0.001
_refine_ls_shift/su_mean 0
_refine_ls_structure_factor_coef Fsqd
_refine_ls_weighting_details 'calc w=1/[\s^2^(Fo^2^)+(0.0909P)^2^] where P=(Fo^2^+2Fc^2^)/3'
_refine_ls_weighting_scheme calc
_refine_ls_wR_factor_gt 0.1338
_refine_ls_wR_factor_ref 0.1384
_reflns_number_gt 3637
_reflns_number_total 4330
_reflns_threshold_expression >2sigma(I)
_cod_data_source_file c0ce00749h.txt
_cod_data_source_block 5
_cod_depositor_comments
;
The following automatic conversions were performed:
'_symmetry_cell_setting' value 'Monoclinic' changed to 'monoclinic'
according to '/home/saulius/struct/CIF-dictionaries/cif_core.dic'
dictionary named 'cif_core.dic' version 2.4.1 from 2010-06-29.

Automatic conversion script
Id: cif_fix_enum 1555 2011-01-17 13:19:09Z saulius 
;
_cod_original_sg_symbol_H-M P2(1)
_cod_database_code 7205766

loop_
_symmetry_equiv_pos_as_xyz
'x, y, z'
'-x, y+1/2, -z'

loop_
_atom_site_label
_atom_site_type_symbol
_atom_site_fract_x
_atom_site_fract_y
_atom_site_fract_z
_atom_site_U_iso_or_equiv
_atom_site_adp_type
_atom_site_occupancy
_atom_site_symmetry_multiplicity
_atom_site_calc_flag
_atom_site_refinement_flags
_atom_site_disorder_assembly
_atom_site_disorder_group
C1 C 0.6229(4) 0.23153(10) 0.5491(2) 0.0226(5) Uani 1 1 d . . .
C2 C 0.4226(4) 0.23407(11) 0.6053(3) 0.0285(6) Uani 1 1 d . . .
H2 H 0.3588 0.265 0.6213 0.034 Uiso 1 1 calc R . .
C3 C 0.3167(5) 0.19141(13) 0.6375(3) 0.0379(7) Uani 1 1 d . . .
H3 H 0.1804 0.1932 0.6763 0.045 Uiso 1 1 calc R . .
C4 C 0.4081(6) 0.14614(13) 0.6138(3) 0.0413(8) Uani 1 1 d . . .
H4 H 0.3346 0.117 0.6365 0.05 Uiso 1 1 calc R . .
C5 C 0.6039(6) 0.14334(12) 0.5578(3) 0.0381(7) Uani 1 1 d . . .
H5 H 0.6651 0.1122 0.54 0.046 Uiso 1 1 calc R . .
C6 C 0.7133(5) 0.18577(11) 0.5270(3) 0.0289(6) Uani 1 1 d . . .
H6 H 0.8512 0.1836 0.4905 0.035 Uiso 1 1 calc R . .
C7 C 0.7410(4) 0.27724(10) 0.5113(3) 0.0256(5) Uani 1 1 d . . .
O1 O 0.6287(3) 0.31446(8) 0.4861(2) 0.0357(5) Uani 1 1 d . . .
O2 O 0.9369(3) 0.27513(9) 0.5068(3) 0.0449(6) Uani 1 1 d . . .
C8 C 0.1036(4) 0.48919(10) 0.2216(2) 0.0226(5) Uani 1 1 d . . .
C9 C -0.0948(4) 0.48437(11) 0.1642(3) 0.0291(6) Uani 1 1 d . . .
H9 H -0.1542 0.4527 0.1509 0.035 Uiso 1 1 calc R . .
C10 C -0.2071(5) 0.52597(15) 0.1260(3) 0.0400(8) Uani 1 1 d . . .
H10 H -0.342 0.5228 0.0849 0.048 Uiso 1 1 calc R . .
C11 C -0.1218(6) 0.57176(13) 0.1480(3) 0.0446(8) Uani 1 1 d . . .
H11 H -0.1995 0.6001 0.123 0.054 Uiso 1 1 calc R . .
C12 C 0.0741(6) 0.57680(11) 0.2056(3) 0.0404(7) Uani 1 1 d . . .
H12 H 0.1311 0.6086 0.2209 0.049 Uiso 1 1 calc R . .
C13 C 0.1885(5) 0.53570(11) 0.2413(3) 0.0295(6) Uani 1 1 d . . .
H13 H 0.3257 0.5392 0.2794 0.035 Uiso 1 1 calc R . .
C14 C 0.2283(4) 0.44499(10) 0.2659(3) 0.0248(5) Uani 1 1 d . . .
O3 O 0.1194(3) 0.40733(8) 0.2947(2) 0.0358(5) Uani 1 1 d . . .
O4 O 0.4230(3) 0.44766(9) 0.2717(3) 0.0440(6) Uani 1 1 d . . .
C15 C 0.2205(4) 0.28349(10) 0.2365(3) 0.0246(5) Uani 1 1 d . . .
H15 H 0.0649 0.2794 0.2181 0.029 Uiso 1 1 calc R . .
C16 C 0.3184(4) 0.30942(11) 0.1216(3) 0.0288(6) Uani 1 1 d . . .
H16A H 0.2372 0.34 0.1057 0.035 Uiso 1 1 calc R . .
H16B H 0.2991 0.2882 0.0455 0.035 Uiso 1 1 calc R . .
C17 C 0.5549(4) 0.32265(11) 0.1327(3) 0.0306(6) Uani 1 1 d . . .
H17A H 0.634 0.2941 0.1673 0.037 Uiso 1 1 calc R . .
H17B H 0.5717 0.35 0.1942 0.037 Uiso 1 1 calc R . .
C18 C 0.6525(5) 0.33758(11) 0.0044(3) 0.0331(6) Uani 1 1 d . . .
H18A H 0.5648 0.3641 -0.0336 0.04 Uiso 1 1 calc R . .
H18B H 0.7968 0.351 0.0206 0.04 Uiso 1 1 calc R . .
C19 C 0.6695(5) 0.29588(11) -0.0923(3) 0.0323(6) Uani 1 1 d . . .
H19A H 0.7032 0.3099 -0.1772 0.039 Uiso 1 1 calc R . .
H19B H 0.5294 0.2793 -0.0994 0.039 Uiso 1 1 calc R . .
C20 C 0.8386(5) 0.25781(12) -0.0573(3) 0.0316(6) Uani 1 1 d . . .
H20A H 0.8511 0.2564 0.0372 0.038 Uiso 1 1 calc R . .
H20B H 0.9774 0.2692 -0.0906 0.038 Uiso 1 1 calc R . .
C21 C 0.7983(5) 0.20581(12) -0.1072(3) 0.0324(6) Uani 1 1 d . . .
H21A H 0.7799 0.2072 -0.2014 0.039 Uiso 1 1 calc R . .
H21B H 0.9258 0.1855 -0.0888 0.039 Uiso 1 1 calc R . .
C22 C 0.6044(5) 0.18079(12) -0.0499(3) 0.0339(6) Uani 1 1 d . . .
H22A H 0.5776 0.1499 -0.097 0.041 Uiso 1 1 calc R . .
H22B H 0.4787 0.2022 -0.0629 0.041 Uiso 1 1 calc R . .
C23 C 0.6251(4) 0.16912(11) 0.0923(3) 0.0304(6) Uani 1 1 d . . .
H23A H 0.6794 0.1986 0.1372 0.036 Uiso 1 1 calc R . .
H23B H 0.7322 0.1428 0.1034 0.036 Uiso 1 1 calc R . .
C24 C 0.4179(5) 0.15299(10) 0.1557(3) 0.0317(6) Uani 1 1 d . . .
H24A H 0.4509 0.1408 0.2429 0.038 Uiso 1 1 calc R . .
H24B H 0.3563 0.1254 0.1061 0.038 Uiso 1 1 calc R . .
C25 C 0.2517(4) 0.19375(11) 0.1651(3) 0.0294(6) Uani 1 1 d . . .
H25A H 0.1125 0.1791 0.1878 0.035 Uiso 1 1 calc R . .
H25B H 0.2356 0.2097 0.0804 0.035 Uiso 1 1 calc R . .
C26 C 0.3110(4) 0.23270(10) 0.2649(3) 0.0270(6) Uani 1 1 d . . .
H26A H 0.2591 0.2219 0.3496 0.032 Uiso 1 1 calc R . .
H26B H 0.4683 0.2351 0.2703 0.032 Uiso 1 1 calc R . .
N1 N 0.2411(3) 0.31450(8) 0.3539(2) 0.0239(4) Uani 1 1 d . . .
H1A H 0.3748 0.3113 0.3872 0.036 Uiso 1 1 calc R . .
H1B H 0.1438 0.3046 0.4128 0.036 Uiso 1 1 calc R . .
H1C H 0.2171 0.3465 0.3331 0.036 Uiso 1 1 calc R . .
C27 C 0.7175(4) 0.44128(10) 0.5401(3) 0.0255(5) Uani 1 1 d . . .
H27 H 0.5625 0.4457 0.5585 0.031 Uiso 1 1 calc R . .
C28 C 0.8187(4) 0.41659(11) 0.6570(3) 0.0300(6) Uani 1 1 d . . .
H28A H 0.8055 0.4391 0.7309 0.036 Uiso 1 1 calc R . .
H28B H 0.7354 0.3867 0.6769 0.036 Uiso 1 1 calc R . .
C29 C 1.0528(5) 0.40202(12) 0.6448(3) 0.0334(6) Uani 1 1 d . . .
H29A H 1.1333 0.4299 0.6084 0.04 Uiso 1 1 calc R . .
H29B H 1.064 0.3742 0.5844 0.04 Uiso 1 1 calc R . .
C30 C 1.1551(5) 0.38731(12) 0.7733(3) 0.0361(7) Uani 1 1 d . . .
H30A H 1.0699 0.3605 0.8112 0.043 Uiso 1 1 calc R . .
H30B H 1.2996 0.3742 0.7568 0.043 Uiso 1 1 calc R . .
C31 C 1.1735(5) 0.42878(11) 0.8708(3) 0.0319(6) Uani 1 1 d . . .
H31A H 1.213 0.4147 0.9551 0.038 Uiso 1 1 calc R . .
H31B H 1.0323 0.4446 0.8798 0.038 Uiso 1 1 calc R . .
C32 C 1.3371(5) 0.46789(12) 0.8354(3) 0.0350(7) Uani 1 1 d . . .
H32A H 1.3492 0.4689 0.741 0.042 Uiso 1 1 calc R . .
H32B H 1.4777 0.4579 0.8705 0.042 Uiso 1 1 calc R . .
C33 C 1.2868(5) 0.51978(12) 0.8834(3) 0.0359(7) Uani 1 1 d . . .
H33A H 1.2659 0.5185 0.9772 0.043 Uiso 1 1 calc R . .
H33B H 1.4114 0.5411 0.867 0.043 Uiso 1 1 calc R . .
C34 C 1.0921(5) 0.54268(11) 0.8221(3) 0.0325(6) Uani 1 1 d . . .
H34A H 1.0543 0.5726 0.8706 0.039 Uiso 1 1 calc R . .
H34B H 0.9715 0.5195 0.8293 0.039 Uiso 1 1 calc R . .
C35 C 1.1193(5) 0.55637(12) 0.6812(3) 0.0321(6) Uani 1 1 d . . .
H35A H 1.2245 0.5833 0.6756 0.039 Uiso 1 1 calc R . .
H35B H 1.179 0.5278 0.6354 0.039 Uiso 1 1 calc R . .
C36 C 0.9155(5) 0.57231(11) 0.6129(3) 0.0340(7) Uani 1 1 d . . .
H36A H 0.9519 0.5837 0.5258 0.041 Uiso 1 1 calc R . .
H36B H 0.8536 0.6005 0.6596 0.041 Uiso 1 1 calc R . .
C37 C 0.7469(4) 0.53191(11) 0.6019(3) 0.0310(6) Uani 1 1 d . . .
H37A H 0.7255 0.517 0.6872 0.037 Uiso 1 1 calc R . .
H37B H 0.61 0.5467 0.5743 0.037 Uiso 1 1 calc R . .
C38 C 0.8083(4) 0.49170(10) 0.5070(3) 0.0280(6) Uani 1 1 d . . .
H38A H 0.7573 0.5012 0.4205 0.034 Uiso 1 1 calc R . .
H38B H 0.9657 0.4894 0.504 0.034 Uiso 1 1 calc R . .
N2 N 0.7337(3) 0.40897(9) 0.4245(2) 0.0250(5) Uani 1 1 d . . .
H2A H 0.866 0.4119 0.3902 0.037 Uiso 1 1 calc R . .
H2B H 0.634 0.4182 0.3655 0.037 Uiso 1 1 calc R . .
H2C H 0.7108 0.3772 0.4476 0.037 Uiso 1 1 calc R . .

loop_
_atom_site_aniso_label
_atom_site_aniso_U_11
_atom_site_aniso_U_22
_atom_site_aniso_U_33
_atom_site_aniso_U_23
_atom_site_aniso_U_13
_atom_site_aniso_U_12
C1 0.0245(12) 0.0233(13) 0.0199(12) 0.0019(10) 0.0019(9) -0.0030(10)
C2 0.0269(13) 0.0324(15) 0.0262(13) 0.0027(11) 0.0065(10) -0.0016(11)
C3 0.0320(14) 0.051(2) 0.0308(14) 0.0076(14) 0.0066(11) -0.0132(14)
C4 0.061(2) 0.0322(17) 0.0311(16) 0.0057(13) 0.0028(14) -0.0205(15)
C5 0.062(2) 0.0224(15) 0.0305(15) -0.0005(12) 0.0053(14) -0.0043(14)
C6 0.0363(14) 0.0246(14) 0.0259(13) 0.0009(11) 0.0058(11) 0.0007(11)
C7 0.0315(13) 0.0218(13) 0.0237(13) 0.0031(10) 0.0027(10) -0.0049(11)
O1 0.0394(11) 0.0201(10) 0.0475(13) 0.0082(9) -0.0036(9) -0.0045(9)
O2 0.0302(10) 0.0375(13) 0.0673(16) 0.0138(12) 0.0162(10) -0.0051(9)
C8 0.0289(12) 0.0194(12) 0.0198(11) 0.0026(10) 0.0117(10) 0.0043(10)
C9 0.0316(13) 0.0322(15) 0.0237(13) 0.0022(11) 0.0095(11) 0.0039(11)
C10 0.0352(15) 0.056(2) 0.0286(15) 0.0080(14) 0.0074(12) 0.0172(15)
C11 0.066(2) 0.0351(18) 0.0328(16) 0.0098(14) 0.0166(15) 0.0275(16)
C12 0.066(2) 0.0190(15) 0.0362(16) 0.0035(12) 0.0147(15) 0.0049(14)
C13 0.0379(14) 0.0237(14) 0.0270(13) 0.0030(11) 0.0110(11) 0.0003(11)
C14 0.0312(13) 0.0194(13) 0.0239(13) 0.0014(10) 0.0075(10) 0.0034(10)
O3 0.0386(10) 0.0181(10) 0.0509(13) 0.0082(9) 0.0199(9) 0.0049(8)
O4 0.0298(11) 0.0347(13) 0.0673(16) 0.0140(11) -0.0026(10) 0.0046(9)
C15 0.0256(12) 0.0224(13) 0.0257(13) -0.0002(10) 0.0042(10) 0.0010(10)
C16 0.0348(14) 0.0251(14) 0.0267(13) 0.0044(11) 0.0044(11) 0.0042(11)
C17 0.0371(15) 0.0263(15) 0.0285(14) -0.0022(11) 0.0082(11) -0.0048(11)
C18 0.0405(16) 0.0230(14) 0.0358(15) 0.0044(12) 0.0123(13) -0.0028(12)
C19 0.0407(15) 0.0302(15) 0.0262(13) 0.0049(11) 0.0071(12) 0.0006(12)
C20 0.0343(14) 0.0293(15) 0.0314(14) -0.0017(12) 0.0038(11) -0.0021(12)
C21 0.0367(14) 0.0338(16) 0.0266(14) -0.0068(12) 0.0071(11) 0.0011(12)
C22 0.0398(15) 0.0312(16) 0.0307(15) -0.0075(12) 0.0035(12) -0.0055(12)
C23 0.0335(14) 0.0237(14) 0.0340(15) 0.0002(12) 0.0016(12) 0.0042(11)
C24 0.0432(16) 0.0167(13) 0.0351(15) 0.0001(11) 0.0055(12) 0.0003(11)
C25 0.0311(13) 0.0233(14) 0.0337(15) -0.0053(12) -0.0005(11) 0.0007(11)
C26 0.0335(13) 0.0198(13) 0.0276(13) 0.0000(11) 0.0022(11) 0.0006(11)
N1 0.0254(10) 0.0163(10) 0.0302(11) 0.0001(9) 0.0075(8) -0.0002(8)
C27 0.0262(12) 0.0197(13) 0.0308(14) -0.0008(11) 0.0079(10) 0.0012(10)
C28 0.0318(13) 0.0276(15) 0.0309(14) 0.0039(12) 0.0094(11) -0.0017(11)
C29 0.0392(15) 0.0324(17) 0.0287(14) -0.0033(12) 0.0060(12) 0.0051(12)
C30 0.0428(16) 0.0276(16) 0.0379(16) 0.0026(13) 0.0020(13) 0.0055(13)
C31 0.0408(15) 0.0315(16) 0.0235(13) 0.0066(11) 0.0062(12) 0.0019(12)
C32 0.0369(15) 0.0373(17) 0.0310(15) 0.0012(13) 0.0103(12) 0.0007(13)
C33 0.0440(17) 0.0385(18) 0.0254(14) -0.0028(12) 0.0087(12) -0.0117(13)
C34 0.0434(16) 0.0266(15) 0.0279(14) -0.0056(11) 0.0179(12) -0.0061(12)
C35 0.0396(15) 0.0272(15) 0.0296(14) -0.0011(12) 0.0120(12) -0.0094(12)
C36 0.0457(16) 0.0188(14) 0.0379(16) -0.0045(12) 0.0129(13) 0.0010(12)
C37 0.0325(13) 0.0243(14) 0.0363(15) -0.0060(12) 0.0128(11) 0.0020(11)
C38 0.0345(14) 0.0190(13) 0.0306(14) -0.0012(11) 0.0081(11) 0.0003(11)
N2 0.0257(10) 0.0194(11) 0.0299(11) -0.0013(9) 0.0054(9) 0.0007(9)

loop_
_atom_type_symbol
_atom_type_description
_atom_type_scat_dispersion_real
_atom_type_scat_dispersion_imag
_atom_type_scat_source
C C 0.0033 0 'International Tables Vol C Tables 4.2.6.8 and 6.1.1.4'
H H 0 0 'International Tables Vol C Tables 4.2.6.8 and 6.1.1.4'
N N 0.0061 0 'International Tables Vol C Tables 4.2.6.8 and 6.1.1.4'
O O 0.0106 0 'International Tables Vol C Tables 4.2.6.8 and 6.1.1.4'

loop_
_exptl_crystal_face_index_h
_exptl_crystal_face_index_k
_exptl_crystal_face_index_l
_exptl_crystal_face_perp_dist
-1 0 0 0.28
1 0 0 0.29
0 0 1 0.05
0 0 -1 0.05
0 1 0 0.05
0 -1 0 0.05

loop_
_geom_angle_atom_site_label_1
_geom_angle_atom_site_label_2
_geom_angle_atom_site_label_3
_geom_angle
_geom_angle_site_symmetry_1
_geom_angle_site_symmetry_3
_geom_angle_publ_flag
C6 C1 C2 119.0(2) . . ?
C6 C1 C7 119.9(2) . . ?
C2 C1 C7 121.1(3) . . ?
C3 C2 C1 119.8(3) . . ?
C3 C2 H2 120.1 . . ?
C1 C2 H2 120.1 . . ?
C2 C3 C4 120.4(3) . . ?
C2 C3 H3 119.8 . . ?
C4 C3 H3 119.8 . . ?
C5 C4 C3 120.1(3) . . ?
C5 C4 H4 120 . . ?
C3 C4 H4 120 . . ?
C4 C5 C6 120.1(3) . . ?
C4 C5 H5 120 . . ?
C6 C5 H5 120 . . ?
C5 C6 C1 120.5(3) . . ?
C5 C6 H6 119.7 . . ?
C1 C6 H6 119.7 . . ?
O2 C7 O1 125.8(3) . . ?
O2 C7 C1 117.7(3) . . ?
O1 C7 C1 116.5(2) . . ?
C9 C8 C13 119.6(3) . . ?
C9 C8 C14 121.3(3) . . ?
C13 C8 C14 119.1(2) . . ?
C8 C9 C10 119.9(3) . . ?
C8 C9 H9 120.1 . . ?
C10 C9 H9 120.1 . . ?
C11 C10 C9 119.7(3) . . ?
C11 C10 H10 120.1 . . ?
C9 C10 H10 120.1 . . ?
C12 C11 C10 120.7(3) . . ?
C12 C11 H11 119.7 . . ?
C10 C11 H11 119.7 . . ?
C11 C12 C13 120.0(3) . . ?
C11 C12 H12 120 . . ?
C13 C12 H12 120 . . ?
C12 C13 C8 120.2(3) . . ?
C12 C13 H13 119.9 . . ?
C8 C13 H13 119.9 . . ?
O4 C14 O3 125.1(3) . . ?
O4 C14 C8 118.8(2) . . ?
O3 C14 C8 116.1(2) . . ?
N1 C15 C26 108.9(2) . . ?
N1 C15 C16 110.5(2) . . ?
C26 C15 C16 115.0(2) . . ?
N1 C15 H15 107.4 . . ?
C26 C15 H15 107.4 . . ?
C16 C15 H15 107.4 . . ?
C15 C16 C17 116.5(2) . . ?
C15 C16 H16A 108.2 . . ?
C17 C16 H16A 108.2 . . ?
C15 C16 H16B 108.2 . . ?
C17 C16 H16B 108.2 . . ?
H16A C16 H16B 107.3 . . ?
C16 C17 C18 113.0(2) . . ?
C16 C17 H17A 109 . . ?
C18 C17 H17A 109 . . ?
C16 C17 H17B 109 . . ?
C18 C17 H17B 109 . . ?
H17A C17 H17B 107.8 . . ?
C19 C18 C17 114.3(2) . . ?
C19 C18 H18A 108.7 . . ?
C17 C18 H18A 108.7 . . ?
C19 C18 H18B 108.7 . . ?
C17 C18 H18B 108.7 . . ?
H18A C18 H18B 107.6 . . ?
C18 C19 C20 113.6(2) . . ?
C18 C19 H19A 108.8 . . ?
C20 C19 H19A 108.8 . . ?
C18 C19 H19B 108.8 . . ?
C20 C19 H19B 108.8 . . ?
H19A C19 H19B 107.7 . . ?
C19 C20 C21 115.8(2) . . ?
C19 C20 H20A 108.3 . . ?
C21 C20 H20A 108.3 . . ?
C19 C20 H20B 108.3 . . ?
C21 C20 H20B 108.3 . . ?
H20A C20 H20B 107.4 . . ?
C22 C21 C20 114.3(2) . . ?
C22 C21 H21A 108.7 . . ?
C20 C21 H21A 108.7 . . ?
C22 C21 H21B 108.7 . . ?
C20 C21 H21B 108.7 . . ?
H21A C21 H21B 107.6 . . ?
C21 C22 C23 114.5(2) . . ?
C21 C22 H22A 108.6 . . ?
C23 C22 H22A 108.6 . . ?
C21 C22 H22B 108.6 . . ?
C23 C22 H22B 108.6 . . ?
H22A C22 H22B 107.6 . . ?
C22 C23 C24 114.6(2) . . ?
C22 C23 H23A 108.6 . . ?
C24 C23 H23A 108.6 . . ?
C22 C23 H23B 108.6 . . ?
C24 C23 H23B 108.6 . . ?
H23A C23 H23B 107.6 . . ?
C23 C24 C25 113.7(2) . . ?
C23 C24 H24A 108.8 . . ?
C25 C24 H24A 108.8 . . ?
C23 C24 H24B 108.8 . . ?
C25 C24 H24B 108.8 . . ?
H24A C24 H24B 107.7 . . ?
C24 C25 C26 112.7(2) . . ?
C24 C25 H25A 109.1 . . ?
C26 C25 H25A 109.1 . . ?
C24 C25 H25B 109.1 . . ?
C26 C25 H25B 109.1 . . ?
H25A C25 H25B 107.8 . . ?
C15 C26 C25 114.1(2) . . ?
C15 C26 H26A 108.7 . . ?
C25 C26 H26A 108.7 . . ?
C15 C26 H26B 108.7 . . ?
C25 C26 H26B 108.7 . . ?
H26A C26 H26B 107.6 . . ?
C15 N1 H1A 109.5 . . ?
C15 N1 H1B 109.5 . . ?
H1A N1 H1B 109.5 . . ?
C15 N1 H1C 109.5 . . ?
H1A N1 H1C 109.5 . . ?
H1B N1 H1C 109.5 . . ?
N2 C27 C28 110.8(2) . . ?
N2 C27 C38 108.6(2) . . ?
C28 C27 C38 115.1(2) . . ?
N2 C27 H27 107.4 . . ?
C28 C27 H27 107.4 . . ?
C38 C27 H27 107.4 . . ?
C29 C28 C27 116.2(2) . . ?
C29 C28 H28A 108.2 . . ?
C27 C28 H28A 108.2 . . ?
C29 C28 H28B 108.2 . . ?
C27 C28 H28B 108.2 . . ?
H28A C28 H28B 107.4 . . ?
C28 C29 C30 113.0(3) . . ?
C28 C29 H29A 109 . . ?
C30 C29 H29A 109 . . ?
C28 C29 H29B 109 . . ?
C30 C29 H29B 109 . . ?
H29A C29 H29B 107.8 . . ?
C31 C30 C29 114.7(3) . . ?
C31 C30 H30A 108.6 . . ?
C29 C30 H30A 108.6 . . ?
C31 C30 H30B 108.6 . . ?
C29 C30 H30B 108.6 . . ?
H30A C30 H30B 107.6 . . ?
C30 C31 C32 113.8(3) . . ?
C30 C31 H31A 108.8 . . ?
C32 C31 H31A 108.8 . . ?
C30 C31 H31B 108.8 . . ?
C32 C31 H31B 108.8 . . ?
H31A C31 H31B 107.7 . . ?
C31 C32 C33 115.1(3) . . ?
C31 C32 H32A 108.5 . . ?
C33 C32 H32A 108.5 . . ?
C31 C32 H32B 108.5 . . ?
C33 C32 H32B 108.5 . . ?
H32A C32 H32B 107.5 . . ?
C34 C33 C32 114.2(2) . . ?
C34 C33 H33A 108.7 . . ?
C32 C33 H33A 108.7 . . ?
C34 C33 H33B 108.7 . . ?
C32 C33 H33B 108.7 . . ?
H33A C33 H33B 107.6 . . ?
C33 C34 C35 114.4(2) . . ?
C33 C34 H34A 108.7 . . ?
C35 C34 H34A 108.7 . . ?
C33 C34 H34B 108.7 . . ?
C35 C34 H34B 108.7 . . ?
H34A C34 H34B 107.6 . . ?
C36 C35 C34 114.9(2) . . ?
C36 C35 H35A 108.5 . . ?
C34 C35 H35A 108.5 . . ?
C36 C35 H35B 108.5 . . ?
C34 C35 H35B 108.5 . . ?
H35A C35 H35B 107.5 . . ?
C35 C36 C37 114.0(2) . . ?
C35 C36 H36A 108.8 . . ?
C37 C36 H36A 108.8 . . ?
C35 C36 H36B 108.8 . . ?
C37 C36 H36B 108.8 . . ?
H36A C36 H36B 107.6 . . ?
C38 C37 C36 112.8(2) . . ?
C38 C37 H37A 109 . . ?
C36 C37 H37A 109 . . ?
C38 C37 H37B 109 . . ?
C36 C37 H37B 109 . . ?
H37A C37 H37B 107.8 . . ?
C27 C38 C37 113.7(2) . . ?
C27 C38 H38A 108.8 . . ?
C37 C38 H38A 108.8 . . ?
C27 C38 H38B 108.8 . . ?
C37 C38 H38B 108.8 . . ?
H38A C38 H38B 107.7 . . ?
C27 N2 H2A 109.5 . . ?
C27 N2 H2B 109.5 . . ?
H2A N2 H2B 109.5 . . ?
C27 N2 H2C 109.5 . . ?
H2A N2 H2C 109.5 . . ?
H2B N2 H2C 109.5 . . ?

loop_
_geom_bond_atom_site_label_1
_geom_bond_atom_site_label_2
_geom_bond_distance
_geom_bond_site_symmetry_2
_geom_bond_publ_flag
C1 C6 1.390(4) . ?
C1 C2 1.393(4) . ?
C1 C7 1.504(4) . ?
C2 C3 1.382(4) . ?
C2 H2 0.95 . ?
C3 C4 1.384(5) . ?
C3 H3 0.95 . ?
C4 C5 1.367(5) . ?
C4 H4 0.95 . ?
C5 C6 1.384(4) . ?
C5 H5 0.95 . ?
C6 H6 0.95 . ?
C7 O2 1.232(3) . ?
C7 O1 1.262(4) . ?
C8 C9 1.384(4) . ?
C8 C13 1.390(4) . ?
C8 C14 1.508(4) . ?
C9 C10 1.392(4) . ?
C9 H9 0.95 . ?
C10 C11 1.377(5) . ?
C10 H10 0.95 . ?
C11 C12 1.371(5) . ?
C11 H11 0.95 . ?
C12 C13 1.381(4) . ?
C12 H12 0.95 . ?
C13 H13 0.95 . ?
C14 O4 1.224(3) . ?
C14 O3 1.271(3) . ?
C15 N1 1.494(3) . ?
C15 C26 1.525(4) . ?
C15 C16 1.526(4) . ?
C15 H15 1 . ?
C16 C17 1.530(4) . ?
C16 H16A 0.99 . ?
C16 H16B 0.99 . ?
C17 C18 1.532(4) . ?
C17 H17A 0.99 . ?
C17 H17B 0.99 . ?
C18 C19 1.525(4) . ?
C18 H18A 0.99 . ?
C18 H18B 0.99 . ?
C19 C20 1.527(4) . ?
C19 H19A 0.99 . ?
C19 H19B 0.99 . ?
C20 C21 1.531(4) . ?
C20 H20A 0.99 . ?
C20 H20B 0.99 . ?
C21 C22 1.522(4) . ?
C21 H21A 0.99 . ?
C21 H21B 0.99 . ?
C22 C23 1.523(4) . ?
C22 H22A 0.99 . ?
C22 H22B 0.99 . ?
C23 C24 1.527(4) . ?
C23 H23A 0.99 . ?
C23 H23B 0.99 . ?
C24 C25 1.528(4) . ?
C24 H24A 0.99 . ?
C24 H24B 0.99 . ?
C25 C26 1.532(4) . ?
C25 H25A 0.99 . ?
C25 H25B 0.99 . ?
C26 H26A 0.99 . ?
C26 H26B 0.99 . ?
N1 H1A 0.91 . ?
N1 H1B 0.91 . ?
N1 H1C 0.91 . ?
C27 N2 1.498(4) . ?
C27 C28 1.528(4) . ?
C27 C38 1.529(4) . ?
C27 H27 1 . ?
C28 C29 1.527(4) . ?
C28 H28A 0.99 . ?
C28 H28B 0.99 . ?
C29 C30 1.536(4) . ?
C29 H29A 0.99 . ?
C29 H29B 0.99 . ?
C30 C31 1.526(4) . ?
C30 H30A 0.99 . ?
C30 H30B 0.99 . ?
C31 C32 1.527(4) . ?
C31 H31A 0.99 . ?
C31 H31B 0.99 . ?
C32 C33 1.534(5) . ?
C32 H32A 0.99 . ?
C32 H32B 0.99 . ?
C33 C34 1.510(5) . ?
C33 H33A 0.99 . ?
C33 H33B 0.99 . ?
C34 C35 1.529(4) . ?
C34 H34A 0.99 . ?
C34 H34B 0.99 . ?
C35 C36 1.523(4) . ?
C35 H35A 0.99 . ?
C35 H35B 0.99 . ?
C36 C37 1.531(4) . ?
C36 H36A 0.99 . ?
C36 H36B 0.99 . ?
C37 C38 1.529(4) . ?
C37 H37A 0.99 . ?
C37 H37B 0.99 . ?
C38 H38A 0.99 . ?
C38 H38B 0.99 . ?
N2 H2A 0.91 . ?
N2 H2B 0.91 . ?
N2 H2C 0.91 . ?

loop_
_geom_hbond_atom_site_label_D
_geom_hbond_atom_site_label_H
_geom_hbond_atom_site_label_A
_geom_hbond_distance_DH
_geom_hbond_distance_HA
_geom_hbond_distance_DA
_geom_hbond_angle_DHA
_geom_hbond_site_symmetry_A
N1 H1A O1 0.91 1.89 2.787(3) 167 .
N1 H1B O2 0.91 1.82 2.718(3) 168 1_455
N1 H1C O3 0.91 1.81 2.714(3) 170 .
N2 H2A O3 0.91 1.89 2.782(3) 168 1_655
N2 H2B O4 0.91 1.83 2.722(3) 167 .
N2 H2C O1 0.91 1.83 2.738(3) 172 .

loop_
_geom_torsion_atom_site_label_1
_geom_torsion_atom_site_label_2
_geom_torsion_atom_site_label_3
_geom_torsion_atom_site_label_4
_geom_torsion
_geom_torsion_site_symmetry_1
_geom_torsion_site_symmetry_2
_geom_torsion_site_symmetry_3
_geom_torsion_site_symmetry_4
_geom_torsion_publ_flag
C6 C1 C2 C3 -0.3(4) . . . . ?
C7 C1 C2 C3 179.2(2) . . . . ?
C1 C2 C3 C4 -0.3(4) . . . . ?
C2 C3 C4 C5 -0.2(5) . . . . ?
C3 C4 C5 C6 1.3(5) . . . . ?
C4 C5 C6 C1 -1.9(4) . . . . ?
C2 C1 C6 C5 1.4(4) . . . . ?
C7 C1 C6 C5 -178.1(3) . . . . ?
C6 C1 C7 O2 -26.4(4) . . . . ?
C2 C1 C7 O2 154.2(3) . . . . ?
C6 C1 C7 O1 153.2(3) . . . . ?
C2 C1 C7 O1 -26.3(4) . . . . ?
C13 C8 C9 C10 0.4(4) . . . . ?
C14 C8 C9 C10 179.1(3) . . . . ?
C8 C9 C10 C11 -1.3(4) . . . . ?
C9 C10 C11 C12 0.9(5) . . . . ?
C10 C11 C12 C13 0.5(5) . . . . ?
C11 C12 C13 C8 -1.4(5) . . . . ?
C9 C8 C13 C12 1.0(4) . . . . ?
C14 C8 C13 C12 -177.8(3) . . . . ?
C9 C8 C14 O4 153.5(3) . . . . ?
C13 C8 C14 O4 -27.7(4) . . . . ?
C9 C8 C14 O3 -26.5(4) . . . . ?
C13 C8 C14 O3 152.2(3) . . . . ?
N1 C15 C16 C17 59.2(3) . . . . ?
C26 C15 C16 C17 -64.6(3) . . . . ?
C15 C16 C17 C18 166.9(2) . . . . ?
C16 C17 C18 C19 -68.1(3) . . . . ?
C17 C18 C19 C20 -70.9(3) . . . . ?
C18 C19 C20 C21 152.2(3) . . . . ?
C19 C20 C21 C22 -65.8(3) . . . . ?
C20 C21 C22 C23 -67.2(4) . . . . ?
C21 C22 C23 C24 169.1(2) . . . . ?
C22 C23 C24 C25 -68.2(3) . . . . ?
C23 C24 C25 C26 -71.9(3) . . . . ?
N1 C15 C26 C25 165.8(2) . . . . ?
C16 C15 C26 C25 -69.5(3) . . . . ?
C24 C25 C26 C15 152.0(2) . . . . ?
N2 C27 C28 C29 57.7(3) . . . . ?
C38 C27 C28 C29 -65.9(3) . . . . ?
C27 C28 C29 C30 168.3(3) . . . . ?
C28 C29 C30 C31 -65.7(4) . . . . ?
C29 C30 C31 C32 -69.9(3) . . . . ?
C30 C31 C32 C33 149.7(3) . . . . ?
C31 C32 C33 C34 -66.7(3) . . . . ?
C32 C33 C34 C35 -70.0(3) . . . . ?
C33 C34 C35 C36 171.3(3) . . . . ?
C34 C35 C36 C37 -64.5(3) . . . . ?
C35 C36 C37 C38 -71.1(3) . . . . ?
N2 C27 C38 C37 164.0(2) . . . . ?
C28 C27 C38 C37 -71.2(3) . . . . ?
C36 C37 C38 C27 150.2(2) . . . . ?
